data_7102513
loop_
_publ_author_name
'Sydora, Orson L'
'Wolczanski, Peter T'
'Lobkovsky, Emil B'
'Rumberger, Evan'
'Hendrickson, David N'

_publ_section_title
;
 First row wheels, [((t)Bu(3)SiS)MX](12)(M = Co, X = Cl; M = Ni, X =
 Br), are common amongst both simpler and more complex aggregates.
;
_journal_issue 6
_journal_name_full 'Chemical communications (Cambridge, England)'
_journal_page_first 650
_journal_page_last 651
_journal_paper_doi 10.1039/b311212h
_journal_year 2004
_chemical_formula_sum 'C66 H149 Ni5 S6 Si5'
_chemical_formula_weight 1569.21
_chemical_name_systematic
;
?
;
_space_group_IT_number 14
_symmetry_cell_setting monoclinic
_symmetry_space_group_name_Hall '-P 2yn'
_symmetry_space_group_name_H-M 'P 1 21/n 1'
_atom_sites_solution_hydrogens geom
_atom_sites_solution_primary direct
_atom_sites_solution_secondary difmap
_audit_creation_method SHELXL-97
_cell_angle_alpha 90.00
_cell_angle_beta 98.564(11)
_cell_angle_gamma 90.00
_cell_formula_units_Z 4
_cell_length_a 14.193(8)
_cell_length_b 16.493(10)
_cell_length_c 36.54(2)
_cell_measurement_temperature 293(2)
_cell_volume 8459(9)
_computing_cell_refinement 'Bruker SMART'
_computing_data_collection 'Bruker SMART'
_computing_data_reduction 'Bruker SAINT'
_computing_molecular_graphics 'Bruker SHELXTL'
_computing_publication_material 'Bruker SHELXTL'
_computing_structure_refinement 'SHELXL-97 (Sheldrick, 1997)'
_computing_structure_solution 'SHELXS-97 (Sheldrick, 1990)'
_diffrn_ambient_temperature 293(2)
_diffrn_measured_fraction_theta_full 0.969
_diffrn_measured_fraction_theta_max 0.969
_diffrn_measurement_device_type 'CCD area detector'
_diffrn_measurement_method 'phi and omega scans'
_diffrn_radiation_monochromator graphite
_diffrn_radiation_source 'fine-focus sealed tube'
_diffrn_radiation_type MoK\a
_diffrn_radiation_wavelength 0.71073
_diffrn_reflns_av_R_equivalents 0.1174
_diffrn_reflns_av_sigmaI/netI 0.1177
_diffrn_reflns_limit_h_max 15
_diffrn_reflns_limit_h_min -15
_diffrn_reflns_limit_k_max 18
_diffrn_reflns_limit_k_min -18
_diffrn_reflns_limit_l_max 40
_diffrn_reflns_limit_l_min -40
_diffrn_reflns_number 48883
_diffrn_reflns_theta_full 23.26
_diffrn_reflns_theta_max 23.26
_diffrn_reflns_theta_min 2.05
_exptl_absorpt_coefficient_mu 1.345
_exptl_absorpt_correction_T_max 0.8772
_exptl_absorpt_correction_T_min 0.6152
_exptl_absorpt_correction_type none
_exptl_crystal_colour red
_exptl_crystal_density_diffrn 1.232
_exptl_crystal_density_method 'not measured'
_exptl_crystal_description plate
_exptl_crystal_F_000 3404
_exptl_crystal_size_max 0.40
_exptl_crystal_size_mid 0.15
_exptl_crystal_size_min 0.10
_refine_diff_density_max 4.788
_refine_diff_density_min -0.691
_refine_diff_density_rms 0.162
_refine_ls_extinction_method none
_refine_ls_goodness_of_fit_ref 1.102
_refine_ls_hydrogen_treatment mixed
_refine_ls_matrix_type full
_refine_ls_number_parameters 409
_refine_ls_number_reflns 11776
_refine_ls_number_restraints 2
_refine_ls_restrained_S_all 1.118
_refine_ls_R_factor_all 0.1710
_refine_ls_R_factor_gt 0.1170
_refine_ls_shift/su_max 0.197
_refine_ls_shift/su_mean 0.003
_refine_ls_structure_factor_coef Fsqd
_refine_ls_weighting_details 'calc w=1/[\s^2^(Fo^2^)+(0.0338P)^2^+262.7571P] where P=(Fo^2^+2Fc^2^)/3'
_refine_ls_weighting_scheme calc
_refine_ls_wR_factor_gt 0.2432
_refine_ls_wR_factor_ref 0.2647
_reflns_number_gt 7703
_reflns_number_total 11776
_reflns_threshold_expression >2sigma(I)
_cod_data_source_file b311212h.txt
_cod_data_source_block Ni5_(6)
_cod_depositor_comments
;
The following automatic conversions were performed:
'_symmetry_cell_setting' value 'Monoclinic' changed to 'monoclinic'
according to '/home/saulius/struct/CIF-dictionaries/cif_core.dic'
dictionary named 'cif_core.dic' version 2.4.1 from 2010-06-29.

Automatic conversion script
Id: cif_fix_enum 1527 2010-12-29 10:47:43Z saulius 
;
_cod_original_sg_symbol_H-M P2(1)/n
_cod_database_code 7102513

loop_
_symmetry_equiv_pos_as_xyz
'x, y, z'
'-x+1/2, y+1/2, -z+1/2'
'-x, -y, -z'
'x-1/2, -y-1/2, z-1/2'

loop_
_atom_site_label
_atom_site_type_symbol
_atom_site_fract_x
_atom_site_fract_y
_atom_site_fract_z
_atom_site_U_iso_or_equiv
_atom_site_adp_type
_atom_site_occupancy
_atom_site_symmetry_multiplicity
_atom_site_calc_flag
_atom_site_refinement_flags
Ni1 Ni 0.60240(12) 0.54285(11) 0.16668(5) 0.0227(5) Uani 1 1 d .
Ni2 Ni 0.70366(12) 0.44987(11) 0.13518(5) 0.0212(4) Uani 1 1 d .
Ni3 Ni 0.82957(12) 0.54157(11) 0.11804(5) 0.0218(5) Uani 1 1 d .
Ni4 Ni 0.77575(12) 0.68398(11) 0.12028(5) 0.0221(5) Uani 1 1 d .
Ni5 Ni 0.63328(13) 0.68470(11) 0.15026(5) 0.0227(5) Uani 1 1 d .
S1 S 0.5986(3) 0.4104(2) 0.17012(10) 0.0238(9) Uani 1 1 d .
S2 S 0.8375(3) 0.4085(2) 0.11792(10) 0.0230(9) Uani 1 1 d .
S3 S 0.9151(3) 0.6479(2) 0.10767(10) 0.0261(9) Uani 1 1 d .
S4 S 0.6922(3) 0.7927(2) 0.12722(10) 0.0251(9) Uani 1 1 d .
S5 S 0.5341(3) 0.6496(2) 0.18742(10) 0.0258(9) Uani 1 1 d .
S6 S 0.6847(2) 0.5789(2) 0.12333(10) 0.0214(8) Uani 1 1 d .
Si1 Si 0.4612(3) 0.3601(3) 0.14455(12) 0.0253(10) Uani 1 1 d .
Si2 Si 0.8506(3) 0.3589(3) 0.06255(11) 0.0260(10) Uani 1 1 d .
Si3 Si 1.0305(3) 0.6872(3) 0.15100(11) 0.0248(10) Uani 1 1 d .
Si4 Si 0.6102(3) 0.8392(3) 0.07554(12) 0.0325(11) Uani 1 1 d .
Si5 Si 0.5759(3) 0.6877(3) 0.24584(11) 0.0281(10) Uani 1 1 d .
C1 C 0.4902(12) 0.2424(11) 0.1391(5) 0.042(4) Uiso 1 1 d .
C2 C 0.5776(14) 0.2281(13) 0.1278(6) 0.066(6) Uiso 1 1 d .
H2A H 0.5872 0.1708 0.1258 0.099 Uiso 1 1 calc R
H2B H 0.6273 0.2506 0.1456 0.099 Uiso 1 1 calc R
H2C H 0.5789 0.2532 0.1042 0.099 Uiso 1 1 calc R
C3 C 0.5002(13) 0.2096(12) 0.1843(5) 0.053(5) Uiso 1 1 d .
H3A H 0.5144 0.1527 0.1853 0.080 Uiso 1 1 calc R
H3B H 0.4413 0.2191 0.1935 0.080 Uiso 1 1 calc R
H3C H 0.5506 0.2388 0.1991 0.080 Uiso 1 1 calc R
C4 C 0.4072(14) 0.1984(13) 0.1201(5) 0.064(6) Uiso 1 1 d .
H4A H 0.4232 0.1422 0.1181 0.096 Uiso 1 1 calc R
H4B H 0.3890 0.2208 0.0959 0.096 Uiso 1 1 calc R
H4C H 0.3552 0.2034 0.1341 0.096 Uiso 1 1 calc R
C5 C 0.4200(10) 0.4074(9) 0.0959(4) 0.030(4) Uiso 1 1 d .
C6 C 0.4862(13) 0.3754(12) 0.0680(5) 0.053(5) Uiso 1 1 d .
H6A H 0.4660 0.3984 0.0440 0.079 Uiso 1 1 calc R
H6B H 0.4821 0.3174 0.0665 0.079 Uiso 1 1 calc R
H6C H 0.5509 0.3910 0.0766 0.079 Uiso 1 1 calc R
C7 C 0.4257(12) 0.5001(10) 0.0959(5) 0.042(4) Uiso 1 1 d .
H7A H 0.4049 0.5201 0.0713 0.063 Uiso 1 1 calc R
H7B H 0.4903 0.5167 0.1039 0.063 Uiso 1 1 calc R
H7C H 0.3855 0.5216 0.1125 0.063 Uiso 1 1 calc R
C8 C 0.3168(11) 0.3824(10) 0.0805(4) 0.037(4) Uiso 1 1 d .
H8A H 0.2987 0.4063 0.0565 0.056 Uiso 1 1 calc R
H8B H 0.2746 0.4010 0.0969 0.056 Uiso 1 1 calc R
H8C H 0.3130 0.3244 0.0784 0.056 Uiso 1 1 calc R
C9 C 0.3713(11) 0.3897(10) 0.1800(4) 0.034(4) Uiso 1 1 d .
C10 C 0.3347(13) 0.4706(11) 0.1734(5) 0.053(5) Uiso 1 1 d .
H10A H 0.2925 0.4830 0.1909 0.080 Uiso 1 1 calc R
H10B H 0.3005 0.4742 0.1488 0.080 Uiso 1 1 calc R
H10C H 0.3866 0.5085 0.1763 0.080 Uiso 1 1 calc R
C11 C 0.4206(13) 0.3797(12) 0.2193(5) 0.058(5) Uiso 1 1 d .
H11A H 0.3775 0.3944 0.2361 0.087 Uiso 1 1 calc R
H11B H 0.4756 0.4142 0.2234 0.087 Uiso 1 1 calc R
H11C H 0.4399 0.3243 0.2234 0.087 Uiso 1 1 calc R
C12 C 0.2858(13) 0.3279(12) 0.1729(5) 0.058(5) Uiso 1 1 d .
H12A H 0.2407 0.3399 0.1893 0.087 Uiso 1 1 calc R
H12B H 0.3094 0.2737 0.1774 0.087 Uiso 1 1 calc R
H12C H 0.2552 0.3325 0.1477 0.087 Uiso 1 1 calc R
C13 C 0.7855(9) 0.2477(9) 0.0610(4) 0.026(4) Uiso 1 1 d D
C15 C 0.8086(15) 0.2119(13) 0.0965(6) 0.068(6) Uiso 1 1 d .
H15A H 0.7751 0.1615 0.0971 0.102 Uiso 1 1 calc R
H15B H 0.7903 0.2478 0.1149 0.102 Uiso 1 1 calc R
H15C H 0.8760 0.2022 0.1016 0.102 Uiso 1 1 calc R
C16 C 0.8285(16) 0.1951(15) 0.0329(6) 0.083(7) Uiso 1 1 d .
H16A H 0.7970 0.1435 0.0306 0.125 Uiso 1 1 calc R
H16B H 0.8953 0.1872 0.0414 0.125 Uiso 1 1 calc R
H16C H 0.8202 0.2218 0.0093 0.125 Uiso 1 1 calc R
C17 C 0.9889(12) 0.3466(11) 0.0644(5) 0.041(4) Uiso 1 1 d .
C18 C 1.0289(15) 0.2836(13) 0.0922(6) 0.074(6) Uiso 1 1 d .
H18A H 1.0965 0.2795 0.0926 0.111 Uiso 1 1 calc R
H18B H 0.9998 0.2321 0.0854 0.111 Uiso 1 1 calc R
H18C H 1.0159 0.2988 0.1163 0.111 Uiso 1 1 calc R
C19 C 1.0172(14) 0.3249(13) 0.0265(5) 0.063(6) Uiso 1 1 d .
H19A H 1.0852 0.3199 0.0288 0.094 Uiso 1 1 calc R
H19B H 0.9959 0.3669 0.0090 0.094 Uiso 1 1 calc R
H19C H 0.9881 0.2744 0.0180 0.094 Uiso 1 1 calc R
C20 C 1.0400(13) 0.4266(12) 0.0782(5) 0.057(5) Uiso 1 1 d .
H20A H 1.1076 0.4201 0.0792 0.085 Uiso 1 1 calc R
H20B H 1.0260 0.4392 0.1025 0.085 Uiso 1 1 calc R
H20C H 1.0181 0.4698 0.0615 0.085 Uiso 1 1 calc R
C21 C 0.7948(10) 0.4297(9) 0.0230(4) 0.025(3) Uiso 1 1 d .
C22 C 0.7846(12) 0.3867(10) -0.0142(4) 0.041(4) Uiso 1 1 d .
H22A H 0.7567 0.4231 -0.0333 0.061 Uiso 1 1 calc R
H22B H 0.7443 0.3401 -0.0137 0.061 Uiso 1 1 calc R
H22C H 0.8462 0.3699 -0.0191 0.061 Uiso 1 1 calc R
C23 C 0.8571(11) 0.5048(10) 0.0206(5) 0.038(4) Uiso 1 1 d .
H23A H 0.8278 0.5393 0.0010 0.057 Uiso 1 1 calc R
H23B H 0.9188 0.4883 0.0157 0.057 Uiso 1 1 calc R
H23C H 0.8636 0.5337 0.0436 0.057 Uiso 1 1 calc R
C24 C 0.6967(11) 0.4600(10) 0.0288(4) 0.039(4) Uiso 1 1 d .
H24A H 0.6718 0.4953 0.0087 0.059 Uiso 1 1 calc R
H24B H 0.7018 0.4892 0.0517 0.059 Uiso 1 1 calc R
H24C H 0.6547 0.4146 0.0295 0.059 Uiso 1 1 calc R
C25 C 1.1396(10) 0.6793(10) 0.1254(4) 0.031(4) Uiso 1 1 d .
C26 C 1.1416(12) 0.5989(10) 0.1050(5) 0.046(5) Uiso 1 1 d .
H26A H 1.1968 0.5970 0.0927 0.069 Uiso 1 1 calc R
H26B H 1.0851 0.5941 0.0871 0.069 Uiso 1 1 calc R
H26C H 1.1440 0.5551 0.1224 0.069 Uiso 1 1 calc R
C27 C 1.2362(11) 0.6842(11) 0.1536(5) 0.044(4) Uiso 1 1 d .
H27A H 1.2893 0.6810 0.1401 0.066 Uiso 1 1 calc R
H27B H 1.2391 0.6400 0.1708 0.066 Uiso 1 1 calc R
H27C H 1.2386 0.7346 0.1668 0.066 Uiso 1 1 calc R
C28 C 1.1418(12) 0.7467(10) 0.0967(5) 0.045(5) Uiso 1 1 d .
H28A H 1.1978 0.7410 0.0851 0.067 Uiso 1 1 calc R
H28B H 1.1428 0.7985 0.1087 0.067 Uiso 1 1 calc R
H28C H 1.0861 0.7429 0.0783 0.067 Uiso 1 1 calc R
C29 C 1.0046(11) 0.7993(10) 0.1640(4) 0.038(4) Uiso 1 1 d .
C30 C 1.0977(12) 0.8412(11) 0.1819(5) 0.049(5) Uiso 1 1 d .
H30A H 1.0840 0.8959 0.1884 0.073 Uiso 1 1 calc R
H30B H 1.1426 0.8416 0.1647 0.073 Uiso 1 1 calc R
H30C H 1.1242 0.8121 0.2038 0.073 Uiso 1 1 calc R
C31 C 0.9651(12) 0.8490(11) 0.1291(5) 0.044(4) Uiso 1 1 d .
H31A H 0.9527 0.9035 0.1362 0.065 Uiso 1 1 calc R
H31B H 0.9070 0.8247 0.1172 0.065 Uiso 1 1 calc R
H31C H 1.0111 0.8495 0.1124 0.065 Uiso 1 1 calc R
C32 C 0.9351(12) 0.8041(11) 0.1893(5) 0.050(5) Uiso 1 1 d .
H32A H 0.9247 0.8599 0.1950 0.074 Uiso 1 1 calc R
H32B H 0.9584 0.7753 0.2116 0.074 Uiso 1 1 calc R
H32C H 0.8761 0.7804 0.1780 0.074 Uiso 1 1 calc R
C33 C 1.0378(11) 0.6141(10) 0.1932(4) 0.033(4) Uiso 1 1 d .
C34 C 1.0704(12) 0.5268(10) 0.1837(5) 0.042(4) Uiso 1 1 d .
H34A H 1.0735 0.4929 0.2052 0.062 Uiso 1 1 calc R
H34B H 1.1321 0.5296 0.1760 0.062 Uiso 1 1 calc R
H34C H 1.0254 0.5045 0.1640 0.062 Uiso 1 1 calc R
C35 C 1.1055(12) 0.6476(11) 0.2266(5) 0.049(5) Uiso 1 1 d .
H35A H 1.1076 0.6108 0.2471 0.074 Uiso 1 1 calc R
H35B H 1.0829 0.6995 0.2335 0.074 Uiso 1 1 calc R
H35C H 1.1683 0.6535 0.2201 0.074 Uiso 1 1 calc R
C36 C 0.9396(11) 0.6028(10) 0.2059(5) 0.041(4) Uiso 1 1 d .
H36A H 0.9459 0.5672 0.2269 0.061 Uiso 1 1 calc R
H36B H 0.8958 0.5798 0.1861 0.061 Uiso 1 1 calc R
H36C H 0.9161 0.6545 0.2126 0.061 Uiso 1 1 calc R
C37 C 0.6331(16) 0.9520(15) 0.0831(7) 0.077(7) Uiso 1 1 d .
C38 C 0.7394(18) 0.9735(17) 0.0937(7) 0.103(9) Uiso 1 1 d .
H38A H 0.7461 1.0312 0.0965 0.155 Uiso 1 1 calc R
H38B H 0.7741 0.9553 0.0746 0.155 Uiso 1 1 calc R
H38C H 0.7641 0.9475 0.1166 0.155 Uiso 1 1 calc R
C39 C 0.600(2) 1.0040(18) 0.0473(8) 0.123(11) Uiso 1 1 d .
H39A H 0.6145 1.0601 0.0525 0.185 Uiso 1 1 calc R
H39B H 0.5328 0.9976 0.0399 0.185 Uiso 1 1 calc R
H39C H 0.6332 0.9860 0.0277 0.185 Uiso 1 1 calc R
C40 C 0.5827(19) 0.9864(17) 0.1139(8) 0.112(10) Uiso 1 1 d .
H40A H 0.5961 1.0433 0.1167 0.168 Uiso 1 1 calc R
H40B H 0.6050 0.9589 0.1367 0.168 Uiso 1 1 calc R
H40C H 0.5152 0.9785 0.1076 0.168 Uiso 1 1 calc R
C41 C 0.4787(14) 0.8085(13) 0.0739(6) 0.061(6) Uiso 1 1 d .
C42 C 0.4611(17) 0.7218(14) 0.0667(7) 0.086(7) Uiso 1 1 d .
H42A H 0.3946 0.7105 0.0663 0.129 Uiso 1 1 calc R
H42B H 0.4978 0.6905 0.0860 0.129 Uiso 1 1 calc R
H42C H 0.4794 0.7077 0.0433 0.129 Uiso 1 1 calc R
C43 C 0.4109(17) 0.8635(15) 0.0447(7) 0.087(8) Uiso 1 1 d .
H43A H 0.3458 0.8470 0.0442 0.131 Uiso 1 1 calc R
H43B H 0.4287 0.8571 0.0206 0.131 Uiso 1 1 calc R
H43C H 0.4176 0.9194 0.0520 0.131 Uiso 1 1 calc R
C44 C 0.4444(15) 0.8228(14) 0.1122(6) 0.073(6) Uiso 1 1 d .
H44A H 0.3790 0.8065 0.1107 0.109 Uiso 1 1 calc R
H44B H 0.4501 0.8793 0.1185 0.109 Uiso 1 1 calc R
H44C H 0.4830 0.7915 0.1309 0.109 Uiso 1 1 calc R
C45 C 0.6638(15) 0.7956(13) 0.0334(6) 0.064(6) Uiso 1 1 d .
C46 C 0.6659(17) 0.7057(14) 0.0318(7) 0.086(7) Uiso 1 1 d .
H46A H 0.6933 0.6889 0.0106 0.129 Uiso 1 1 calc R
H46B H 0.6021 0.6851 0.0300 0.129 Uiso 1 1 calc R
H46C H 0.7035 0.6851 0.0539 0.129 Uiso 1 1 calc R
C47 C 0.7627(18) 0.8281(16) 0.0334(7) 0.102(9) Uiso 1 1 d .
H47A H 0.7886 0.8061 0.0127 0.153 Uiso 1 1 calc R
H47B H 0.8023 0.8129 0.0559 0.153 Uiso 1 1 calc R
H47C H 0.7603 0.8861 0.0315 0.153 Uiso 1 1 calc R
C48 C 0.6006(18) 0.8245(16) -0.0032(7) 0.098(8) Uiso 1 1 d .
H48A H 0.6261 0.8032 -0.0242 0.147 Uiso 1 1 calc R
H48B H 0.6004 0.8826 -0.0043 0.147 Uiso 1 1 calc R
H48C H 0.5366 0.8052 -0.0037 0.147 Uiso 1 1 calc R
C49 C 0.6296(11) 0.7959(10) 0.2458(4) 0.034(4) Uiso 1 1 d .
C50 C 0.7331(12) 0.7919(11) 0.2379(5) 0.047(5) Uiso 1 1 d .
H50A H 0.7589 0.8457 0.2379 0.071 Uiso 1 1 calc R
H50B H 0.7343 0.7673 0.2141 0.071 Uiso 1 1 calc R
H50C H 0.7707 0.7601 0.2567 0.071 Uiso 1 1 calc R
C51 C 0.5734(12) 0.8510(11) 0.2157(5) 0.045(5) Uiso 1 1 d .
H51A H 0.6022 0.9038 0.2168 0.068 Uiso 1 1 calc R
H51B H 0.5086 0.8556 0.2201 0.068 Uiso 1 1 calc R
H51C H 0.5749 0.8276 0.1918 0.068 Uiso 1 1 calc R
C52 C 0.6305(13) 0.8390(11) 0.2832(5) 0.054(5) Uiso 1 1 d .
H52A H 0.6572 0.8923 0.2820 0.081 Uiso 1 1 calc R
H52B H 0.6684 0.8083 0.3024 0.081 Uiso 1 1 calc R
H52C H 0.5666 0.8433 0.2887 0.081 Uiso 1 1 calc R
C53 C 0.4539(11) 0.6868(10) 0.2639(4) 0.035(4) Uiso 1 1 d .
C54 C 0.3903(12) 0.7599(11) 0.2486(5) 0.048(5) Uiso 1 1 d .
H54A H 0.3307 0.7574 0.2580 0.072 Uiso 1 1 calc R
H54B H 0.3787 0.7575 0.2221 0.072 Uiso 1 1 calc R
H54C H 0.4222 0.8097 0.2563 0.072 Uiso 1 1 calc R
C55 C 0.4662(12) 0.6919(11) 0.3072(5) 0.049(5) Uiso 1 1 d .
H55A H 0.4046 0.6919 0.3150 0.074 Uiso 1 1 calc R
H55B H 0.4993 0.7409 0.3153 0.074 Uiso 1 1 calc R
H55C H 0.5021 0.6460 0.3176 0.074 Uiso 1 1 calc R
C56 C 0.4001(12) 0.6097(10) 0.2527(5) 0.045(5) Uiso 1 1 d .
H56A H 0.3398 0.6107 0.2616 0.068 Uiso 1 1 calc R
H56B H 0.4365 0.5640 0.2631 0.068 Uiso 1 1 calc R
H56C H 0.3898 0.6054 0.2262 0.068 Uiso 1 1 calc R
C57 C 0.6640(11) 0.6089(9) 0.2705(4) 0.031(4) Uiso 1 1 d .
C58 C 0.7443(11) 0.5882(10) 0.2488(5) 0.037(4) Uiso 1 1 d .
H58A H 0.7856 0.5488 0.2622 0.055 Uiso 1 1 calc R
H58B H 0.7799 0.6363 0.2453 0.055 Uiso 1 1 calc R
H58C H 0.7179 0.5663 0.2251 0.055 Uiso 1 1 calc R
C59 C 0.7096(12) 0.6417(11) 0.3090(5) 0.047(5) Uiso 1 1 d .
H59A H 0.7532 0.6022 0.3211 0.071 Uiso 1 1 calc R
H59B H 0.6605 0.6521 0.3238 0.071 Uiso 1 1 calc R
H59C H 0.7432 0.6911 0.3058 0.071 Uiso 1 1 calc R
C60 C 0.6150(12) 0.5264(11) 0.2778(5) 0.049(5) Uiso 1 1 d .
H60A H 0.6619 0.4896 0.2900 0.073 Uiso 1 1 calc R
H60B H 0.5863 0.5034 0.2547 0.073 Uiso 1 1 calc R
H60C H 0.5669 0.5357 0.2933 0.073 Uiso 1 1 calc R
C1S C 1.333(3) 0.979(3) 0.1887(12) 0.21(2) Uiso 1 1 d .
H1SA H 1.3355 0.9944 0.2141 0.318 Uiso 1 1 calc R
H1SB H 1.3936 0.9889 0.1809 0.318 Uiso 1 1 calc R
H1SC H 1.3183 0.9220 0.1862 0.318 Uiso 1 1 calc R
C2S C 1.259(3) 1.026(2) 0.1655(10) 0.151(13) Uiso 1 1 d .
H2SA H 1.2748 1.0831 0.1687 0.181 Uiso 1 1 calc R
H2SB H 1.1990 1.0179 0.1750 0.181 Uiso 1 1 calc R
C3S C 1.242(2) 1.009(2) 0.1257(9) 0.120(11) Uiso 1 1 d .
H3SA H 1.2981 1.0245 0.1152 0.144 Uiso 1 1 calc R
H3SB H 1.2340 0.9506 0.1222 0.144 Uiso 1 1 calc R
C4S C 1.161(4) 1.048(3) 0.1058(16) 0.25(3) Uiso 1 1 d .
H4SA H 1.1607 1.1047 0.1134 0.304 Uiso 1 1 calc R
H4SB H 1.1035 1.0227 0.1112 0.304 Uiso 1 1 calc R
C5S C 1.165(4) 1.044(4) 0.0658(18) 0.28(3) Uiso 1 1 d D
H5SA H 1.2321 1.0345 0.0640 0.340 Uiso 1 1 calc R
H5SB H 1.1512 1.0980 0.0566 0.340 Uiso 1 1 calc R
C6S C 1.111(5) 0.988(4) 0.0369(17) 0.36(4) Uiso 1 1 d D
H6SA H 1.1169 1.0069 0.0126 0.435 Uiso 1 1 calc R
H6SB H 1.0445 0.9871 0.0398 0.435 Uiso 1 1 calc R
H6SC H 1.1360 0.9337 0.0400 0.435 Uiso 1 1 calc R
C14 C 0.6791(12) 0.2608(14) 0.0484(6) 0.073(6) Uiso 1 1 d D
H14A H 0.6466 0.2096 0.0477 0.110 Uiso 1 1 calc R
H14B H 0.6696 0.2844 0.0241 0.110 Uiso 1 1 calc R
H14C H 0.6542 0.2964 0.0654 0.110 Uiso 1 1 calc R

loop_
_atom_site_aniso_label
_atom_site_aniso_U_11
_atom_site_aniso_U_22
_atom_site_aniso_U_33
_atom_site_aniso_U_23
_atom_site_aniso_U_13
_atom_site_aniso_U_12
Ni1 0.0244(10) 0.0234(11) 0.0208(10) -0.0016(9) 0.0053(8) -0.0010(9)
Ni2 0.0222(10) 0.0204(10) 0.0206(10) 0.0018(8) 0.0021(8) 0.0005(8)
Ni3 0.0196(9) 0.0226(11) 0.0231(10) 0.0001(9) 0.0026(8) 0.0007(8)
Ni4 0.0209(10) 0.0191(11) 0.0258(11) 0.0005(9) 0.0021(8) -0.0013(8)
Ni5 0.0249(10) 0.0219(11) 0.0210(10) -0.0015(9) 0.0027(8) 0.0014(9)
S1 0.024(2) 0.023(2) 0.023(2) 0.0035(17) 0.0002(16) -0.0018(17)
S2 0.026(2) 0.022(2) 0.021(2) 0.0018(17) 0.0011(16) 0.0024(17)
S3 0.026(2) 0.030(2) 0.022(2) -0.0013(17) 0.0030(17) -0.0016(17)
S4 0.028(2) 0.020(2) 0.025(2) -0.0008(16) -0.0027(17) 0.0017(17)
S5 0.026(2) 0.031(2) 0.021(2) -0.0041(17) 0.0053(16) 0.0025(17)
S6 0.023(2) 0.020(2) 0.021(2) -0.0008(16) 0.0029(16) -0.0003(16)
Si1 0.019(2) 0.024(2) 0.032(2) 0.003(2) 0.0026(19) 0.0011(18)
Si2 0.032(2) 0.026(2) 0.021(2) 0.0002(19) 0.0028(19) 0.000(2)
Si3 0.019(2) 0.030(3) 0.026(2) -0.004(2) 0.0043(18) -0.0040(19)
Si4 0.043(3) 0.023(3) 0.028(2) 0.005(2) -0.008(2) 0.001(2)
Si5 0.026(2) 0.038(3) 0.021(2) -0.009(2) 0.0049(18) 0.001(2)

loop_
_atom_type_symbol
_atom_type_description
_atom_type_scat_dispersion_real
_atom_type_scat_dispersion_imag
_atom_type_scat_source
C C 0.0033 0.0016 'International Tables Vol C Tables 4.2.6.8 and 6.1.1.4'
H H 0.0000 0.0000 'International Tables Vol C Tables 4.2.6.8 and 6.1.1.4'
Si Si 0.0817 0.0704 'International Tables Vol C Tables 4.2.6.8 and 6.1.1.4'
S S 0.1246 0.1234 'International Tables Vol C Tables 4.2.6.8 and 6.1.1.4'
Ni Ni 0.3393 1.1124 'International Tables Vol C Tables 4.2.6.8 and 6.1.1.4'

loop_
_geom_angle_atom_site_label_1
_geom_angle_atom_site_label_2
_geom_angle_atom_site_label_3
_geom_angle
S6 Ni1 S1 109.48(16)
S6 Ni1 S5 110.04(16)
S1 Ni1 S5 139.76(17)
S6 Ni1 Ni5 55.47(11)
S1 Ni1 Ni5 164.93(14)
S5 Ni1 Ni5 55.16(12)
S6 Ni1 Ni2 55.01(11)
S1 Ni1 Ni2 55.57(12)
S5 Ni1 Ni2 164.66(14)
Ni5 Ni1 Ni2 109.53(9)
S6 Ni2 S2 109.44(15)
S6 Ni2 S1 109.25(16)
S2 Ni2 S1 139.79(16)
S6 Ni2 Ni3 55.22(11)
S2 Ni2 Ni3 55.49(12)
S1 Ni2 Ni3 153.99(14)
S6 Ni2 Ni1 55.22(11)
S2 Ni2 Ni1 154.78(13)
S1 Ni2 Ni1 55.12(12)
Ni3 Ni2 Ni1 103.11(9)
S6 Ni3 S3 110.01(16)
S6 Ni3 S2 109.33(16)
S3 Ni3 S2 140.06(16)
S6 Ni3 Ni4 55.24(11)
S3 Ni3 Ni4 55.22(12)
S2 Ni3 Ni4 164.57(14)
S6 Ni3 Ni2 55.14(12)
S3 Ni3 Ni2 164.40(14)
S2 Ni3 Ni2 55.46(12)
Ni4 Ni3 Ni2 109.35(9)
S6 Ni4 S3 110.99(16)
S6 Ni4 S4 108.12(16)
S3 Ni4 S4 140.70(17)
S6 Ni4 Ni5 56.09(11)
S3 Ni4 Ni5 159.30(14)
S4 Ni4 Ni5 56.17(12)
S6 Ni4 Ni3 55.53(12)
S3 Ni4 Ni3 55.92(12)
S4 Ni4 Ni3 163.34(14)
Ni5 Ni4 Ni3 107.46(9)
S5 Ni5 S6 111.09(16)
S5 Ni5 S4 140.96(17)
S6 Ni5 S4 107.74(16)
S5 Ni5 Ni4 159.41(14)
S6 Ni5 Ni4 55.82(11)
S4 Ni5 Ni4 56.03(12)
S5 Ni5 Ni1 56.05(12)
S6 Ni5 Ni1 55.63(12)
S4 Ni5 Ni1 162.90(14)
Ni4 Ni5 Ni1 107.07(9)
Ni1 S1 Si1 112.3(2)
Ni1 S1 Ni2 69.31(13)
Si1 S1 Ni2 120.0(2)
Ni2 S2 Ni3 69.05(13)
Ni2 S2 Si2 124.8(2)
Ni3 S2 Si2 112.4(2)
Ni4 S3 Ni3 68.86(13)
Ni4 S3 Si3 111.7(2)
Ni3 S3 Si3 118.8(2)
Ni4 S4 Ni5 67.79(13)
Ni4 S4 Si4 114.4(2)
Ni5 S4 Si4 115.4(2)
Ni5 S5 Ni1 68.79(13)
Ni5 S5 Si5 114.9(2)
Ni1 S5 Si5 119.3(2)
Ni4 S6 Ni2 136.99(19)
Ni4 S6 Ni5 68.09(13)
Ni2 S6 Ni5 136.96(19)
Ni4 S6 Ni3 69.22(13)
Ni2 S6 Ni3 69.64(13)
Ni5 S6 Ni3 130.41(18)
Ni4 S6 Ni1 129.76(18)
Ni2 S6 Ni1 69.77(13)
Ni5 S6 Ni1 68.90(13)
Ni3 S6 Ni1 126.84(18)
C5 Si1 C1 109.6(7)
C5 Si1 C9 111.0(7)
C1 Si1 C9 117.3(7)
C5 Si1 S1 111.4(5)
C1 Si1 S1 103.1(5)
C9 Si1 S1 104.1(5)
C21 Si2 C17 112.6(7)
C21 Si2 C13 112.8(6)
C17 Si2 C13 110.7(7)
C21 Si2 S2 112.2(5)
C17 Si2 S2 103.1(5)
C13 Si2 S2 104.8(5)
C25 Si3 C33 113.0(7)
C25 Si3 C29 112.0(7)
C33 Si3 C29 112.5(7)
C25 Si3 S3 101.3(5)
C33 Si3 S3 109.5(5)
C29 Si3 S3 107.8(5)
C37 Si4 C41 113.9(10)
C37 Si4 C45 113.4(10)
C41 Si4 C45 111.6(9)
C37 Si4 S4 99.1(7)
C41 Si4 S4 108.7(7)
C45 Si4 S4 109.2(7)
C57 Si5 C49 113.1(7)
C57 Si5 C53 112.6(7)
C49 Si5 C53 112.1(7)
C57 Si5 S5 108.7(5)
C49 Si5 S5 108.0(5)
C53 Si5 S5 101.6(5)
C2 C1 C4 117.8(17)
C2 C1 C3 106.4(15)
C4 C1 C3 104.1(14)
C2 C1 Si1 113.6(14)
C4 C1 Si1 111.4(13)
C3 C1 Si1 101.5(11)
C7 C5 C8 108.3(13)
C7 C5 C6 107.3(13)
C8 C5 C6 107.5(13)
C7 C5 Si1 112.9(11)
C8 C5 Si1 111.4(10)
C6 C5 Si1 109.2(11)
C10 C9 C11 111.4(15)
C10 C9 C12 108.7(14)
C11 C9 C12 108.8(14)
C10 C9 Si1 111.5(12)
C11 C9 Si1 109.8(11)
C12 C9 Si1 106.5(11)
C14 C13 C15 114.8(15)
C14 C13 C16 110.5(15)
C15 C13 C16 108.3(15)
C14 C13 Si2 107.7(12)
C15 C13 Si2 107.8(12)
C16 C13 Si2 107.5(12)
C18 C17 C19 108.9(16)
C18 C17 C20 104.9(15)
C19 C17 C20 108.5(15)
C18 C17 Si2 111.7(13)
C19 C17 Si2 112.6(12)
C20 C17 Si2 109.9(12)
C22 C21 C24 108.0(12)
C22 C21 C23 107.7(12)
C24 C21 C23 106.9(12)
C22 C21 Si2 111.1(10)
C24 C21 Si2 112.1(10)
C23 C21 Si2 110.8(10)
C26 C25 C28 107.1(13)
C26 C25 C27 106.5(13)
C28 C25 C27 107.6(13)
C26 C25 Si3 111.7(11)
C28 C25 Si3 112.5(11)
C27 C25 Si3 111.1(10)
C32 C29 C31 107.3(14)
C32 C29 C30 108.9(14)
C31 C29 C30 107.1(14)
C32 C29 Si3 112.1(12)
C31 C29 Si3 111.0(11)
C30 C29 Si3 110.2(11)
C35 C33 C36 106.9(13)
C35 C33 C34 109.7(13)
C36 C33 C34 105.4(13)
C35 C33 Si3 111.0(11)
C36 C33 Si3 111.6(11)
C34 C33 Si3 112.0(11)
C40 C37 C38 106(2)
C40 C37 C39 107(2)
C38 C37 C39 104(2)
C40 C37 Si4 112.4(18)
C38 C37 Si4 113.7(17)
C39 C37 Si4 112.8(17)
C42 C41 C44 103.8(18)
C42 C41 C43 111.3(19)
C44 C41 C43 105.8(17)
C42 C41 Si4 113.6(16)
C44 C41 Si4 111.2(14)
C43 C41 Si4 110.7(14)
C46 C45 C47 109(2)
C46 C45 C48 106.4(19)
C47 C45 C48 107.8(19)
C46 C45 Si4 114.2(16)
C47 C45 Si4 110.1(16)
C48 C45 Si4 108.7(15)
C52 C49 C50 107.7(13)
C52 C49 C51 107.1(14)
C50 C49 C51 107.2(13)
C52 C49 Si5 112.1(11)
C50 C49 Si5 110.3(11)
C51 C49 Si5 112.3(11)
C56 C53 C54 108.1(13)
C56 C53 C55 107.2(14)
C54 C53 C55 107.0(14)
C56 C53 Si5 110.7(11)
C54 C53 Si5 111.7(11)
C55 C53 Si5 111.9(11)
C58 C57 C59 107.9(13)
C58 C57 C60 106.2(13)
C59 C57 C60 106.5(13)
C58 C57 Si5 113.0(11)
C59 C57 Si5 110.0(11)
C60 C57 Si5 113.0(11)
C1S C2S C3S 117(3)
C4S C3S C2S 114(4)
C3S C4S C5S 110(5)
C4S C5S C6S 129(6)

loop_
_geom_bond_atom_site_label_1
_geom_bond_atom_site_label_2
_geom_bond_distance
Ni1 S6 2.186(4)
Ni1 S1 2.190(4)
Ni1 S5 2.198(4)
Ni1 Ni5 2.471(3)
Ni1 Ni2 2.497(3)
Ni2 S6 2.180(4)
Ni2 S2 2.197(4)
Ni2 S1 2.202(4)
Ni2 Ni3 2.491(3)
Ni3 S6 2.182(4)
Ni3 S3 2.198(4)
Ni3 S2 2.198(4)
Ni3 Ni4 2.475(3)
Ni4 S6 2.175(4)
Ni4 S3 2.180(4)
Ni4 S4 2.185(4)
Ni4 Ni5 2.439(3)
Ni5 S5 2.175(4)
Ni5 S6 2.182(4)
Ni5 S4 2.188(4)
S1 Si1 2.195(5)
S2 Si2 2.216(6)
S3 Si3 2.199(5)
S4 Si4 2.203(6)
S5 Si5 2.219(6)
Si1 C5 1.950(16)
Si1 C1 2.001(18)
Si1 C9 2.009(16)
Si2 C21 1.934(15)
Si2 C17 1.964(17)
Si2 C13 2.050(15)
Si3 C25 1.930(15)
Si3 C33 1.948(16)
Si3 C29 1.957(17)
Si4 C37 1.90(2)
Si4 C41 1.93(2)
Si4 C45 1.95(2)
Si5 C57 1.931(16)
Si5 C49 1.940(16)
Si5 C53 1.943(16)
C1 C2 1.39(2)
C1 C4 1.47(2)
C1 C3 1.72(2)
C5 C7 1.53(2)
C5 C8 1.54(2)
C5 C6 1.58(2)
C9 C10 1.44(2)
C9 C11 1.51(2)
C9 C12 1.58(2)
C13 C14 1.527(16)
C13 C15 1.42(2)
C13 C16 1.54(3)
C17 C18 1.50(3)
C17 C19 1.54(2)
C17 C20 1.55(2)
C21 C22 1.52(2)
C21 C24 1.52(2)
C21 C23 1.53(2)
C25 C26 1.52(2)
C25 C28 1.53(2)
C25 C27 1.59(2)
C29 C32 1.45(2)
C29 C31 1.55(2)
C29 C30 1.55(2)
C33 C35 1.54(2)
C33 C36 1.54(2)
C33 C34 1.57(2)
C37 C40 1.53(3)
C37 C38 1.54(3)
C37 C39 1.58(3)
C41 C42 1.47(3)
C41 C44 1.57(3)
C41 C43 1.61(3)
C45 C46 1.48(3)
C45 C47 1.50(3)
C45 C48 1.57(3)
C49 C52 1.54(2)
C49 C50 1.54(2)
C49 C51 1.55(2)
C53 C56 1.51(2)
C53 C54 1.56(2)
C53 C55 1.57(2)
C57 C58 1.52(2)
C57 C59 1.55(2)
C57 C60 1.57(2)
C1S C2S 1.48(5)
C2S C3S 1.47(4)
C3S C4S 1.42(5)
C4S C5S 1.47(6)
C5S C6S 1.53(2)
